data_2107104
loop_
_publ_author_name
'Mereiter, K.'
'Preisinger, A.'

_publ_section_title
;
 Structure of Magnesium Isothiocyanate Tetrahydrate
;
_journal_name_full 'Acta Crystallographica B (24,1968-38,1982)'
_journal_page_first 1263
_journal_page_last 1265
_journal_volume 38
_journal_year 1982
_chemical_formula_sum 'C2 H8 Mg N2 O4 S2'
_chemical_name_systematic 'Mg (N C S)2 (H2 O)4'
_space_group_IT_number 14
_symmetry_space_group_name_Hall '-P 2yab'
_symmetry_space_group_name_H-M 'P 1 21/a 1'
_cell_angle_alpha 90
_cell_angle_beta 113.63
_cell_angle_gamma 90
_cell_formula_units_Z 2
_cell_length_a 7.488
_cell_length_b 9.03
_cell_length_c 7.869
_cell_volume 487.462
_citation_journal_id_ASTM ACBCAR
_cod_data_source_file Mereiter_ACBCAR_1982_1722.cif
_cod_data_source_block C2H8Mg1N2O4S2
_cod_original_cell_volume 487.4624
_cod_original_sg_symbol_Hall '-P 2ybc (z,y,-x)'
_cod_original_formula_sum 'C2 H8 Mg1 N2 O4 S2'
_cod_database_code 2107104

loop_
_symmetry_equiv_pos_as_xyz
x,y,z
-x+1/2,y+1/2,-z
-x,-y,-z
x-1/2,-y-1/2,z

loop_
_atom_site_label
_atom_site_type_symbol
_atom_site_fract_x
_atom_site_fract_y
_atom_site_fract_z
_atom_site_occupancy
_atom_site_U_iso_or_equiv
Mg1 Mg+2 0 0 0 1 0.0
H4 H+1 0.1551 0.0577 -0.2427 1 0.0
O2 O-2 0.06424 0.11067 -0.20732 1 0.0
H2 H+1 0.3157 -0.1871 0.1037 1 0.0
H1 H+1 0.3775 -0.0371 0.2076 1 0.0
O1 O-2 0.27585 -0.08646 0.10702 1 0.0
H3 H+1 -0.0565 0.1183 -0.3144 1 0.0
C1 C+4 0.13681 0.28832 0.26841 1 0.0
N1 N-3 0.10137 0.18579 0.17314 1 0.0
S1 S-2 0.18192 0.43514 0.40256 1 0.0
